data_2008222
loop_
_publ_author_name
'Cambie, Richard C.'
'Lorimer, Rachel M.'
'Rickard, Clifton E. F.'
'Rutledge, P. Stewart'

_publ_section_title
;
 Two dioxane derivatives of anthraquinone
;
_journal_issue 3
_journal_name_full 'Acta Crystallographica Section C'
_journal_page_first 436
_journal_page_last 439
_journal_paper_doi 10.1107/S0108270198014541
_journal_volume 55
_journal_year 1999
_chemical_formula_sum 'C26 H28 O6'
_chemical_formula_weight 436.48
_chemical_name_systematic
;
 (2'R,6'R)-1-Methoxy-4-(2"-methylprop-2"-enyloxy)-2-(4',4',6'-trimethyl-
 1',3'-dioxan-2'-yl)anthraquinone
;
_space_group_IT_number 4
_symmetry_cell_setting monoclinic
_symmetry_space_group_name_Hall 'P 2yb'
_symmetry_space_group_name_H-M 'P 1 21 1'
_audit_creation_method SHELXL-97
_cell_angle_alpha 90.00
_cell_angle_beta 105.0040(10)
_cell_angle_gamma 90.00
_cell_formula_units_Z 4
_cell_length_a 8.21030(10)
_cell_length_b 25.6785(6)
_cell_length_c 11.6874(2)
_cell_measurement_reflns_used 8192
_cell_measurement_temperature 203(2)
_cell_measurement_theta_max 26
_cell_measurement_theta_min 2
_cell_volume 2380.03(8)
_computing_cell_refinement SMART
_computing_data_collection 'SMART (Siemens, 1995)'
_computing_data_reduction 'SAINT (Siemens, 1995)'
_computing_molecular_graphics 'SHELXTL (Siemens, 1994)'
_computing_publication_material SHELXL97
_computing_structure_refinement 'SHELXL97 (Sheldrick, 1997)'
_computing_structure_solution 'SHELXS97 (Sheldrick, 1990)'
_diffrn_ambient_temperature 203(2)
_diffrn_measured_fraction_theta_full 0.996
_diffrn_measured_fraction_theta_max 0.995
_diffrn_measurement_device_type 'Siemens SMART CCD'
_diffrn_measurement_method 'Area detector \w scans'
_diffrn_radiation_monochromator graphite
_diffrn_radiation_source 'fine-focus sealed tube'
_diffrn_radiation_type MoK\a
_diffrn_radiation_wavelength 0.71073
_diffrn_reflns_av_R_equivalents 0.015
_diffrn_reflns_av_sigmaI/netI 0.032
_diffrn_reflns_limit_h_max 9
_diffrn_reflns_limit_h_min -10
_diffrn_reflns_limit_k_max 30
_diffrn_reflns_limit_k_min -32
_diffrn_reflns_limit_l_max 14
_diffrn_reflns_limit_l_min 0
_diffrn_reflns_number 14259
_diffrn_reflns_theta_full 26.00
_diffrn_reflns_theta_max 26.32
_diffrn_reflns_theta_min 1.59
_diffrn_standards_decay_% 0
_exptl_absorpt_coefficient_mu 0.086
_exptl_absorpt_correction_T_max 0.981
_exptl_absorpt_correction_T_min 0.953
_exptl_absorpt_correction_type 'multi-scan (Blessing, 1995)'
_exptl_crystal_colour Yellow
_exptl_crystal_density_diffrn 1.218
_exptl_crystal_density_method 'not measured'
_exptl_crystal_description Needle
_exptl_crystal_F_000 928
_exptl_crystal_size_max 0.56
_exptl_crystal_size_mid 0.24
_exptl_crystal_size_min 0.22
_refine_diff_density_max 0.16
_refine_diff_density_min -0.21
_refine_ls_abs_structure_details 'Flack (1983)'
_refine_ls_abs_structure_Flack '0.2(7); not reliably determined'
_refine_ls_extinction_method none
_refine_ls_goodness_of_fit_ref 1.051
_refine_ls_hydrogen_treatment mixed
_refine_ls_matrix_type full
_refine_ls_number_parameters 585
_refine_ls_number_reflns 9283
_refine_ls_number_restraints 1
_refine_ls_restrained_S_all 1.051
_refine_ls_R_factor_all 0.060
_refine_ls_R_factor_gt 0.043
_refine_ls_shift/su_max <0.001
_refine_ls_shift/su_mean 0.000
_refine_ls_structure_factor_coef Fsqd
_refine_ls_weighting_details 'w = 1/[\s^2^(Fo^2^)+(0.0527P)^2^+0.1956P] where P=(Fo^2^+2Fc^2^)/3'
_refine_ls_weighting_scheme calc
_refine_ls_wR_factor_ref 0.110
_reflns_number_gt 7319
_reflns_number_total 9283
_reflns_threshold_expression I>2\s(I)
_cod_data_source_file bm1293.cif
_cod_data_source_block 1
_cod_depositor_comments
;
The following automatic conversions were performed:
'_symmetry_cell_setting' value 'Monoclinic' changed to 'monoclinic'
according to '/home/saulius/struct/CIF-dictionaries/cif_core.dic'
dictionary named 'cif_core.dic' version 2.4.1 from 2010-06-29.

Automatic conversion script
Id: cif_fix_enum 1527 2010-12-29 10:47:43Z saulius 

The following automatic conversions were performed:

'_refine_ls_weighting_scheme' value 'calc w =
1/[\s^2^(Fo^2^)+(0.0527P)^2^+0.1956P] where P=(Fo^2^+2Fc^2^)/3' was
changed to 'calc'. New tag '_refine_ls_weighting_details' was
created. The value of the new tag was set to 'w =
1/[\s^2^(Fo^2^)+(0.0527P)^2^+0.1956P] where P=(Fo^2^+2Fc^2^)/3'.

Automatic conversion script
Id: cif_fix_values 3143 2015-03-26 13:38:13Z robertas 
;
_cod_original_cell_volume 2380.03(7)
_cod_original_sg_symbol_H-M 'P 21'
_cod_database_code 2008222

loop_
_symmetry_equiv_pos_as_xyz
'x, y, z'
'-x, y+1/2, -z'

loop_
_atom_site_label
_atom_site_fract_x
_atom_site_fract_y
_atom_site_fract_z
_atom_site_U_iso_or_equiv
_atom_site_adp_type
_atom_site_calc_flag
_atom_site_refinement_flags
_atom_site_occupancy
_atom_site_disorder_assembly
_atom_site_disorder_group
_atom_site_type_symbol
O1 0.2550(2) 0.31371(6) 0.57596(14) 0.0616(4) Uani d . 1 . . O
O4 0.2267(2) 0.17534(6) 0.93263(12) 0.0597(4) Uani d . 1 . . O
O9 0.1277(2) 0.23476(8) 0.42647(14) 0.0776(5) Uani d . 1 . . O
O10 0.0242(3) 0.11835(7) 0.77918(14) 0.0762(5) Uani d . 1 . . O
C1 0.2445(3) 0.27801(8) 0.66129(18) 0.0472(5) Uani d . 1 . . C
C2 0.3331(3) 0.28948(7) 0.77730(19) 0.0453(5) Uani d . 1 . . C
C3 0.3328(3) 0.25443(8) 0.86755(18) 0.0475(5) Uani d . 1 . . C
H3A 0.3978 0.2614 0.9449 0.057 Uiso calc R 1 . . H
C4 0.2373(3) 0.20892(8) 0.84484(18) 0.0461(5) Uani d . 1 . . C
C4A 0.1457(3) 0.19659(8) 0.72861(17) 0.0429(4) Uani d . 1 . . C
C5 -0.1752(3) 0.09878(9) 0.5531(2) 0.0569(6) Uani d . 1 . . C
H5A -0.1951 0.0787 0.6153 0.068 Uiso calc R 1 . . H
C6 -0.2620(3) 0.08821(10) 0.4370(2) 0.0666(6) Uani d . 1 . . C
H6A -0.3427 0.0614 0.4207 0.080 Uiso calc R 1 . . H
C7 -0.2302(3) 0.11696(11) 0.3450(2) 0.0679(7) Uani d . 1 . . C
H7A -0.2879 0.1091 0.2664 0.081 Uiso calc R 1 . . H
C8 -0.1148(3) 0.15698(9) 0.3676(2) 0.0594(6) Uani d . 1 . . C
H8A -0.0928 0.1762 0.3048 0.071 Uiso calc R 1 . . H
C8A -0.0299(3) 0.16899(8) 0.48519(18) 0.0479(5) Uani d . 1 . . C
C9 0.0873(3) 0.21378(9) 0.50920(19) 0.0514(5) Uani d . 1 . . C
C9A 0.1560(3) 0.23083(8) 0.63481(18) 0.0447(4) Uani d . 1 . . C
C10 0.0383(3) 0.14886(8) 0.70276(18) 0.0491(5) Uani d . 1 . . C
C10A -0.0585(3) 0.13927(8) 0.57746(18) 0.0470(5) Uani d . 1 . . C
C11 0.1005(4) 0.34049(12) 0.5208(3) 0.0886(9) Uani d . 1 . . C
H11A 0.1242 0.3692 0.4736 0.133 Uiso calc R 1 . . H
H11B 0.0503 0.3538 0.5815 0.133 Uiso calc R 1 . . H
H11C 0.0228 0.3165 0.4703 0.133 Uiso calc R 1 . . H
O1' 0.5246(2) 0.34165(5) 0.92121(14) 0.0566(4) Uani d . 1 . . O
C2' 0.4280(3) 0.34052(8) 0.80199(19) 0.0506(5) Uani d . 1 . . C
H2'A 0.5034 0.3441 0.7487 0.061 Uiso calc R 1 . . H
O3' 0.3073(2) 0.38076(6) 0.77887(15) 0.0612(4) Uani d . 1 . . O
C4' 0.3820(4) 0.43262(9) 0.7939(3) 0.0750(8) Uani d . 1 . . C
C5' 0.4995(4) 0.43521(9) 0.9184(3) 0.0747(8) Uani d . 1 . . C
H5'A 0.5647 0.4676 0.9265 0.090 Uiso calc R 1 . . H
H5'B 0.4314 0.4363 0.9759 0.090 Uiso calc R 1 . . H
C6' 0.6203(3) 0.38954(9) 0.9475(2) 0.0646(6) Uani d . 1 . . C
H6'A 0.7025 0.3915 0.8988 0.078 Uiso calc R 1 . . H
C7' 0.2298(5) 0.46858(12) 0.7812(4) 0.1108(12) Uani d . 1 . . C
H7'A 0.1731 0.4604 0.8422 0.166 Uiso calc R 1 . . H
H7'B 0.1523 0.4636 0.7038 0.166 Uiso calc R 1 . . H
H7'C 0.2674 0.5045 0.7895 0.166 Uiso calc R 1 . . H
C8' 0.4717(5) 0.44374(12) 0.6961(3) 0.1026(12) Uani d . 1 . . C
H8'A 0.5674 0.4205 0.7053 0.154 Uiso calc R 1 . . H
H8'B 0.5105 0.4796 0.7021 0.154 Uiso calc R 1 . . H
H8'C 0.3937 0.4382 0.6191 0.154 Uiso calc R 1 . . H
C9' 0.7133(4) 0.38786(11) 1.0771(3) 0.0843(8) Uani d . 1 . . C
H9'A 0.7823 0.3567 1.0929 0.127 Uiso calc R 1 . . H
H9'B 0.6326 0.3874 1.1247 0.127 Uiso calc R 1 . . H
H9'C 0.7847 0.4184 1.0968 0.127 Uiso calc R 1 . . H
C1" 0.3365(3) 0.18266(9) 1.04977(18) 0.0542(5) Uani d . 1 . . C
H1"A 0.3113 0.2158 1.0832 0.065 Uiso calc R 1 . . H
H1"B 0.4546 0.1831 1.0466 0.065 Uiso calc R 1 . . H
C2" 0.3063(3) 0.13821(10) 1.1241(2) 0.0592(6) Uani d . 1 . . C
C3" 0.2740(4) 0.14740(14) 1.2276(2) 0.0883(9) Uani d . 1 . . C
H3"1 0.2702 0.1818 1.2542 0.106 Uiso calc R 1 . . H
H3"2 0.2549 0.1195 1.2746 0.106 Uiso calc R 1 . . H
C4" 0.3204(4) 0.08485(11) 1.0757(3) 0.0832(8) Uani d . 1 . . C
H4"A 0.3027 0.0589 1.1317 0.125 Uiso calc R 1 . . H
H4"B 0.4317 0.0804 1.0631 0.125 Uiso calc R 1 . . H
H4"C 0.2358 0.0807 1.0011 0.125 Uiso calc R 1 . . H
O1B 0.6706(2) 0.11555(6) 0.96071(13) 0.0610(4) Uani d . 1 . . O
O4B 0.6587(2) 0.24970(6) 0.58858(12) 0.0594(4) Uani d . 1 . . O
O9B 0.7844(3) 0.19930(8) 1.10028(15) 0.0798(6) Uani d . 1 . . O
O10B 0.8210(3) 0.31743(7) 0.73863(15) 0.0795(6) Uani d . 1 . . O
C1B 0.6649(3) 0.15128(8) 0.87133(18) 0.0481(5) Uani d . 1 . . C
C2B 0.5732(3) 0.13702(8) 0.75759(18) 0.0458(5) Uani d . 1 . . C
C3B 0.5639(3) 0.17050(8) 0.66371(18) 0.0464(5) Uani d . 1 . . C
H3BA 0.4977 0.1614 0.5880 0.056 Uiso calc R 1 . . H
C4B 0.6516(3) 0.21773(8) 0.67963(18) 0.0459(5) Uani d . 1 . . C
C4AB 0.7423(3) 0.23341(8) 0.79424(17) 0.0443(4) Uani d . 1 . . C
C5B 1.0627(3) 0.33534(10) 0.9507(2) 0.0639(6) Uani d . 1 . . C
H5BA 1.0690 0.3566 0.8865 0.077 Uiso calc R 1 . . H
C6B 1.1658(4) 0.34484(12) 1.0623(3) 0.0789(8) Uani d . 1 . . C
H6BA 1.2459 0.3718 1.0729 0.095 Uiso calc R 1 . . H
C7B 1.1535(4) 0.31560(12) 1.1587(3) 0.0778(8) Uani d . 1 . . C
H7BA 1.2230 0.3232 1.2343 0.093 Uiso calc R 1 . . H
C8B 1.0390(3) 0.27503(10) 1.1440(2) 0.0661(6) Uani d . 1 . . C
H8BA 1.0284 0.2556 1.2098 0.079 Uiso calc R 1 . . H
C8AB 0.9389(3) 0.26316(9) 1.03035(19) 0.0517(5) Uani d . 1 . . C
C9B 0.8201(3) 0.21879(9) 1.01454(19) 0.0532(5) Uani d . 1 . . C
C9AB 0.7436(3) 0.20010(8) 0.89175(18) 0.0460(5) Uani d . 1 . . C
C10B 0.8352(3) 0.28404(8) 0.81428(19) 0.0511(5) Uani d . 1 . . C
C10C 0.9488(3) 0.29368(8) 0.93399(19) 0.0501(5) Uani d . 1 . . C
C11B 0.8339(4) 0.09301(12) 1.0093(3) 0.0817(8) Uani d . 1 . . C
H11D 0.8265 0.0671 1.0682 0.123 Uiso calc R 1 . . H
H11E 0.9126 0.1201 1.0461 0.123 Uiso calc R 1 . . H
H11F 0.8730 0.0766 0.9465 0.123 Uiso calc R 1 . . H
O1'B 0.6375(2) 0.04884(6) 0.74755(15) 0.0602(4) Uani d . 1 . . O
C2'B 0.4984(3) 0.08256(8) 0.73978(19) 0.0506(5) Uani d . 1 . . C
H2'B 0.4429 0.0743 0.8034 0.061 Uiso calc R 1 . . H
O3'B 0.3811(2) 0.07936(5) 0.62900(14) 0.0557(4) Uani d . 1 . . O
C4'B 0.3137(3) 0.02709(9) 0.5979(2) 0.0638(6) Uani d . 1 . . C
C5'B 0.4602(4) -0.01018(9) 0.6115(3) 0.0715(7) Uani d . 1 . . C
H5'C 0.4172 -0.0460 0.6027 0.086 Uiso calc R 1 . . H
H5'D 0.5159 -0.0037 0.5482 0.086 Uiso calc R 1 . . H
C6'B 0.5883(4) -0.00495(9) 0.7299(3) 0.0692(7) Uani d . 1 . . C
H6'B 0.5370 -0.0163 0.7937 0.083 Uiso calc R 1 . . H
C7'B 0.2164(4) 0.03220(11) 0.4684(3) 0.0869(9) Uani d . 1 . . C
H7'D 0.2917 0.0443 0.4223 0.130 Uiso calc R 1 . . H
H7'E 0.1252 0.0570 0.4615 0.130 Uiso calc R 1 . . H
H7'F 0.1703 -0.0014 0.4388 0.130 Uiso calc R 1 . . H
C8'B 0.1971(4) 0.01099(11) 0.6745(3) 0.0849(9) Uani d . 1 . . C
H8'D 0.1119 0.0376 0.6703 0.127 Uiso calc R 1 . . H
H8'E 0.2625 0.0069 0.7560 0.127 Uiso calc R 1 . . H
H8'F 0.1430 -0.0218 0.6459 0.127 Uiso calc R 1 . . H
C9'B 0.7504(5) -0.03541(12) 0.7386(4) 0.1077(12) Uani d . 1 . . C
H9'D 0.8277 -0.0297 0.8157 0.162 Uiso calc R 1 . . H
H9'E 0.8020 -0.0237 0.6773 0.162 Uiso calc R 1 . . H
H9'F 0.7246 -0.0723 0.7283 0.162 Uiso calc R 1 . . H
C1"B 0.5580(3) 0.23819(9) 0.47132(18) 0.0540(5) Uani d . 1 . . C
H1"C 0.4383 0.2370 0.4702 0.065 Uiso calc R 1 . . H
H1"D 0.5900 0.2043 0.4450 0.065 Uiso calc R 1 . . H
C2"B 0.5896(3) 0.28073(9) 0.3915(2) 0.0578(6) Uani d . 1 . . C
C3"B 0.6149(4) 0.26858(12) 0.2872(2) 0.0878(9) Uani d . 1 . . C
H3"3 0.6284 0.2951 0.2349 0.105 Uiso calc R 1 . . H
H3"4 0.6193 0.2335 0.2655 0.105 Uiso calc R 1 . . H
C4"B 0.5807(5) 0.33490(11) 0.4332(3) 0.0879(9) Uani d . 1 . . C
H4"D 0.5988 0.3590 0.3738 0.132 Uiso calc R 1 . . H
H4"E 0.6671 0.3401 0.5066 0.132 Uiso calc R 1 . . H
H4"F 0.4706 0.3411 0.4466 0.132 Uiso calc R 1 . . H

loop_
_atom_site_aniso_label
_atom_site_aniso_U_11
_atom_site_aniso_U_22
_atom_site_aniso_U_33
_atom_site_aniso_U_12
_atom_site_aniso_U_13
_atom_site_aniso_U_23
O1 0.0808(11) 0.0547(9) 0.0513(9) -0.0069(8) 0.0207(8) 0.0158(7)
O4 0.0851(11) 0.0491(9) 0.0382(8) -0.0152(8) 0.0038(8) 0.0081(7)
O9 0.0952(13) 0.0972(14) 0.0418(9) -0.0339(11) 0.0200(9) 0.0055(9)
O10 0.1184(15) 0.0619(10) 0.0468(9) -0.0329(10) 0.0188(9) 0.0049(8)
C1 0.0575(12) 0.0426(11) 0.0452(12) 0.0008(9) 0.0196(10) 0.0073(9)
C2 0.0544(12) 0.0349(10) 0.0494(12) 0.0016(9) 0.0188(10) 0.0008(9)
C3 0.0618(13) 0.0400(11) 0.0400(11) 0.0012(9) 0.0121(10) 0.0025(8)
C4 0.0621(13) 0.0381(11) 0.0399(11) 0.0008(9) 0.0164(9) 0.0040(8)
C4A 0.0521(12) 0.0396(10) 0.0380(10) 0.0019(8) 0.0135(9) 0.0008(8)
C5 0.0692(15) 0.0493(13) 0.0560(14) -0.0092(11) 0.0230(12) -0.0068(10)
C6 0.0759(16) 0.0600(15) 0.0621(15) -0.0165(12) 0.0148(13) -0.0148(12)
C7 0.0755(16) 0.0743(16) 0.0479(13) -0.0067(13) 0.0053(12) -0.0130(12)
C8 0.0708(15) 0.0621(15) 0.0437(12) -0.0053(12) 0.0123(11) -0.0006(10)
C8A 0.0538(12) 0.0496(12) 0.0408(11) 0.0005(9) 0.0134(9) -0.0017(9)
C9 0.0561(13) 0.0595(13) 0.0397(11) -0.0039(10) 0.0144(10) 0.0056(10)
C9A 0.0512(11) 0.0447(11) 0.0406(10) 0.0001(9) 0.0162(9) 0.0037(9)
C10 0.0662(14) 0.0429(11) 0.0414(11) -0.0027(10) 0.0194(10) -0.0003(9)
C10A 0.0543(12) 0.0452(11) 0.0437(11) -0.0010(9) 0.0167(10) -0.0048(9)
C11 0.108(2) 0.0734(18) 0.0765(19) 0.0104(17) 0.0088(17) 0.0325(15)
O1' 0.0746(10) 0.0376(8) 0.0565(9) -0.0070(7) 0.0149(8) -0.0017(7)
C2' 0.0672(13) 0.0363(11) 0.0507(12) -0.0006(10) 0.0198(11) 0.0004(9)
O3' 0.0792(11) 0.0373(8) 0.0701(10) 0.0034(7) 0.0246(9) 0.0074(7)
C4' 0.113(2) 0.0346(12) 0.0806(18) -0.0036(13) 0.0312(17) 0.0080(11)
C5' 0.112(2) 0.0347(12) 0.0820(18) -0.0099(13) 0.0342(17) -0.0063(12)
C6' 0.0852(17) 0.0458(12) 0.0647(15) -0.0137(12) 0.0229(13) -0.0091(11)
C7' 0.147(3) 0.0520(17) 0.130(3) 0.0293(19) 0.030(3) 0.0116(18)
C8' 0.166(3) 0.0634(18) 0.086(2) -0.035(2) 0.046(2) 0.0147(15)
C9' 0.109(2) 0.0616(16) 0.0753(18) -0.0109(16) 0.0114(17) -0.0177(14)
C1" 0.0681(14) 0.0511(13) 0.0405(11) -0.0019(10) 0.0087(10) 0.0013(9)
C2" 0.0687(14) 0.0591(14) 0.0480(13) 0.0085(11) 0.0119(11) 0.0167(10)
C3" 0.118(2) 0.094(2) 0.0566(16) 0.0089(19) 0.0299(16) 0.0235(15)
C4" 0.113(2) 0.0542(15) 0.088(2) 0.0082(15) 0.0350(18) 0.0208(14)
O1B 0.0777(11) 0.0591(9) 0.0480(9) -0.0074(8) 0.0191(8) 0.0152(7)
O4B 0.0878(11) 0.0479(8) 0.0370(8) -0.0153(8) 0.0060(7) 0.0068(6)
O9B 0.1051(15) 0.0961(13) 0.0398(9) -0.0284(11) 0.0215(9) -0.0003(9)
O10B 0.1270(16) 0.0533(10) 0.0515(9) -0.0287(10) 0.0109(10) 0.0059(8)
C1B 0.0588(12) 0.0483(12) 0.0413(11) 0.0003(10) 0.0203(10) 0.0070(9)
C2B 0.0537(12) 0.0407(10) 0.0463(12) -0.0011(9) 0.0187(10) 0.0004(9)
C3B 0.0579(12) 0.0415(11) 0.0393(11) 0.0001(9) 0.0113(9) -0.0021(9)
C4B 0.0601(12) 0.0388(11) 0.0398(10) 0.0007(9) 0.0148(9) 0.0028(8)
C4AB 0.0553(11) 0.0405(10) 0.0384(10) -0.0010(9) 0.0144(9) 0.0002(8)
C5B 0.0766(16) 0.0591(14) 0.0607(14) -0.0141(12) 0.0262(12) -0.0144(12)
C6B 0.0804(18) 0.0774(19) 0.0784(19) -0.0264(15) 0.0194(15) -0.0267(15)
C7B 0.0846(19) 0.0783(18) 0.0604(16) -0.0078(15) 0.0007(14) -0.0166(14)
C8B 0.0771(16) 0.0667(15) 0.0489(13) 0.0006(13) 0.0063(12) -0.0079(11)
C8AB 0.0594(13) 0.0525(13) 0.0425(11) 0.0042(10) 0.0122(10) -0.0060(9)
C9B 0.0649(14) 0.0556(13) 0.0396(11) 0.0017(11) 0.0147(10) 0.0004(9)
C9AB 0.0548(12) 0.0459(11) 0.0392(11) -0.0007(9) 0.0155(9) 0.0009(9)
C10B 0.0656(13) 0.0464(12) 0.0439(12) -0.0044(10) 0.0190(10) -0.0023(9)
C10C 0.0563(12) 0.0476(12) 0.0486(12) -0.0005(10) 0.0177(10) -0.0087(10)
C11B 0.103(2) 0.0733(18) 0.0668(17) 0.0157(16) 0.0177(16) 0.0279(14)
O1'B 0.0703(10) 0.0400(8) 0.0712(11) 0.0001(7) 0.0198(8) 0.0101(7)
C2'B 0.0600(13) 0.0438(12) 0.0504(13) -0.0014(10) 0.0185(11) 0.0050(10)
O3'B 0.0688(10) 0.0369(8) 0.0593(9) -0.0072(7) 0.0130(8) -0.0005(7)
C4'B 0.0756(17) 0.0399(12) 0.0743(16) -0.0110(11) 0.0162(13) -0.0056(11)
C5'B 0.097(2) 0.0394(12) 0.0826(19) -0.0040(12) 0.0316(16) -0.0040(12)
C6'B 0.0896(19) 0.0377(12) 0.0858(19) -0.0003(12) 0.0329(16) 0.0123(12)
C7'B 0.104(2) 0.0625(17) 0.083(2) -0.0125(15) 0.0038(17) -0.0143(14)
C8'B 0.090(2) 0.0547(15) 0.116(2) -0.0178(14) 0.0385(19) -0.0023(15)
C9'B 0.107(3) 0.0518(17) 0.160(4) 0.0196(16) 0.028(2) 0.015(2)
C1"B 0.0710(14) 0.0488(12) 0.0396(11) -0.0017(11) 0.0095(10) 0.0019(9)
C2"B 0.0732(15) 0.0530(13) 0.0462(12) 0.0071(11) 0.0133(11) 0.0113(10)
C3"B 0.138(3) 0.0745(19) 0.0581(16) 0.0145(18) 0.0376(17) 0.0158(14)
C4"B 0.141(3) 0.0550(16) 0.0699(17) 0.0037(17) 0.0315(18) 0.0133(13)

loop_
_atom_type_symbol
_atom_type_description
_atom_type_scat_dispersion_real
_atom_type_scat_dispersion_imag
_atom_type_scat_source
C C 0.0033 0.0016 'International Tables Vol C Tables 4.2.6.8 and 6.1.1.4'
H H 0.0000 0.0000 'International Tables Vol C Tables 4.2.6.8 and 6.1.1.4'
O O 0.0106 0.0060 'International Tables Vol C Tables 4.2.6.8 and 6.1.1.4'

loop_
_geom_angle_atom_site_label_1
_geom_angle_atom_site_label_2
_geom_angle_atom_site_label_3
_geom_angle
C1 O1 C11 115.48(19)
C4 O4 C1" 119.11(16)
O1 C1 C2 116.75(18)
O1 C1 C9A 122.78(19)
C2 C1 C9A 120.41(18)
C3 C2 C1 119.96(18)
C3 C2 C2' 121.26(19)
C1 C2 C2' 118.79(18)
C2 C3 C4 120.7(2)
O4 C4 C3 122.05(18)
O4 C4 C4A 117.57(18)
C3 C4 C4A 120.38(18)
C4 C4A C9A 118.72(18)
C4 C4A C10 121.28(18)
C9A C4A C10 119.99(18)
C6 C5 C10A 119.9(2)
C7 C6 C5 120.2(2)
C8 C7 C6 120.5(2)
C7 C8 C8A 119.7(2)
C10A C8A C8 119.9(2)
C10A C8A C9 120.80(19)
C8 C8A C9 119.34(19)
O9 C9 C8A 119.2(2)
O9 C9 C9A 122.4(2)
C8A C9 C9A 118.40(17)
C1 C9A C4A 119.52(18)
C1 C9A C9 120.72(18)
C4A C9A C9 119.48(18)
O10 C10 C4A 122.9(2)
O10 C10 C10A 119.09(19)
C4A C10 C10A 117.99(18)
C8A C10A C5 119.8(2)
C8A C10A C10 121.07(18)
C5 C10A C10 119.11(19)
C2' O1' C6' 111.18(16)
O3' C2' O1' 111.19(16)
O3' C2' C2 107.26(17)
O1' C2' C2 109.60(17)
C2' O3' C4' 113.18(19)
O3' C4' C5' 107.29(19)
O3' C4' C7' 103.4(2)
C5' C4' C7' 111.4(3)
O3' C4' C8' 110.3(2)
C5' C4' C8' 113.3(3)
C7' C4' C8' 110.6(3)
C6' C5' C4' 113.3(2)
O1' C6' C9' 107.1(2)
O1' C6' C5' 108.7(2)
C9' C6' C5' 112.2(2)
O4 C1" C2" 107.15(18)
C3" C2" C1" 119.9(3)
C3" C2" C4" 124.1(2)
C1" C2" C4" 116.0(2)
C1B O1B C11B 114.34(18)
C4B O4B C1"B 119.51(16)
O1B C1B C2B 116.75(18)
O1B C1B C9AB 122.74(19)
C2B C1B C9AB 120.50(18)
C3B C2B C1B 119.90(19)
C3B C2B C2'B 121.81(19)
C1B C2B C2'B 118.09(18)
C2B C3B C4B 120.93(19)
O4B C4B C3B 123.07(18)
O4B C4B C4AB 116.87(17)
C3B C4B C4AB 120.03(18)
C4B C4AB C9AB 118.77(18)
C4B C4AB C10B 121.26(17)
C9AB C4AB C10B 119.98(18)
C6B C5B C10C 119.4(2)
C7B C6B C5B 121.3(3)
C6B C7B C8B 120.0(2)
C7B C8B C8AB 119.6(2)
C10C C8AB C8B 120.1(2)
C10C C8AB C9B 120.5(2)
C8B C8AB C9B 119.4(2)
O9B C9B C8AB 120.2(2)
O9B C9B C9AB 121.9(2)
C8AB C9B C9AB 117.92(18)
C1B C9AB C4AB 119.57(19)
C1B C9AB C9B 120.85(18)
C4AB C9AB C9B 119.48(19)
O10B C10B C10C 119.0(2)
O10B C10B C4AB 123.4(2)
C10C C10B C4AB 117.54(18)
C8AB C10C C5B 119.6(2)
C8AB C10C C10B 120.90(19)
C5B C10C C10B 119.5(2)
C2'B O1'B C6'B 112.69(18)
O3'B C2'B O1'B 111.90(17)
O3'B C2'B C2B 109.69(17)
O1'B C2'B C2B 105.26(17)
C2'B O3'B C4'B 114.13(17)
O3'B C4'B C5'B 108.4(2)
O3'B C4'B C7'B 103.6(2)
C5'B C4'B C7'B 110.9(2)
O3'B C4'B C8'B 110.9(2)
C5'B C4'B C8'B 111.7(2)
C7'B C4'B C8'B 111.0(2)
C6'B C5'B C4'B 112.7(2)
O1'B C6'B C5'B 108.62(19)
O1'B C6'B C9'B 106.0(2)
C5'B C6'B C9'B 113.8(3)
O4B C1"B C2"B 107.10(18)
C3"B C2"B C4"B 123.8(2)
C3"B C2"B C1"B 119.6(2)
C4"B C2"B C1"B 116.6(2)

loop_
_geom_bond_atom_site_label_1
_geom_bond_atom_site_label_2
_geom_bond_site_symmetry_2
_geom_bond_distance
_geom_bond_publ_flag
O1 C1 . 1.374(2) ?
O1 C11 . 1.440(3) ?
O4 C4 . 1.360(2) n
O4 C1" . 1.444(3) n
O9 C9 . 1.225(3) ?
O10 C10 . 1.216(2) ?
C1 C2 . 1.394(3) ?
C1 C9A . 1.405(3) ?
C2 C3 . 1.387(3) ?
C2 C2' . 1.514(3) n
C3 C4 . 1.394(3) ?
C4 C4A . 1.408(3) ?
C4A C9A . 1.425(3) ?
C4A C10 . 1.495(3) ?
C5 C6 . 1.387(3) ?
C5 C10A . 1.392(3) ?
C6 C7 . 1.384(4) ?
C7 C8 . 1.377(4) ?
C8 C8A . 1.404(3) ?
C8A C10A . 1.390(3) ?
C8A C9 . 1.479(3) ?
C9 C9A . 1.495(3) ?
C10 C10A . 1.495(3) ?
O1' C2' . 1.414(3) n
O1' C6' . 1.449(3) n
C2' O3' . 1.409(3) n
O3' C4' . 1.458(3) n
C4' C5' . 1.525(4) n
C4' C7' . 1.530(4) n
C4' C8' . 1.538(4) n
C5' C6' . 1.517(4) n
C6' C9' . 1.510(4) n
C1" C2" . 1.494(3) n
C2" C3" . 1.325(4) n
C2" C4" . 1.498(4) n
O1B C1B . 1.382(2) ?
O1B C11B . 1.436(3) ?
O4B C4B . 1.357(2) n
O4B C1"B . 1.436(3) n
O9B C9B . 1.222(3) ?
O10B C10B . 1.215(3) ?
C1B C2B . 1.396(3) ?
C1B C9AB . 1.402(3) ?
C2B C3B . 1.381(3) ?
C2B C2'B . 1.520(3) n
C3B C4B . 1.398(3) ?
C4B C4AB . 1.412(3) ?
C4AB C9AB . 1.423(3) ?
C4AB C10B . 1.495(3) ?
C5B C6B . 1.381(4) ?
C5B C10C . 1.401(3) ?
C6B C7B . 1.378(4) ?
C7B C8B . 1.384(4) ?
C8B C8AB . 1.403(3) ?
C8AB C10C . 1.392(3) ?
C8AB C9B . 1.480(3) ?
C9B C9AB . 1.489(3) ?
C10B C10C . 1.488(3) ?
O1'B C2'B . 1.417(3) n
O1'B C6'B . 1.439(3) n
C2'B O3'B . 1.402(3) n
O3'B C4'B . 1.462(3) n
C4'B C5'B . 1.513(4) n
C4'B C7'B . 1.524(4) n
C4'B C8'B . 1.527(4) n
C5'B C6'B . 1.512(4) n
C6'B C9'B . 1.524(4) n
C1"B C2"B . 1.502(3) n
C2"B C3"B . 1.326(4) n
C2"B C4"B . 1.482(4) n

loop_
_geom_torsion_atom_site_label_1
_geom_torsion_atom_site_label_2
_geom_torsion_atom_site_label_3
_geom_torsion_atom_site_label_4
_geom_torsion
O1' C2' O3' C4' 62.9(2)
C2' O3' C4' C5' -54.6(3)
O3' C4' C5' C6' 49.8(3)
C4' C5' C6' O1' -51.6(3)
C5' C6' O1' C2' 56.4(2)
C6' O1' C2' O3' -62.9(2)
O1'B C2'B O3'B C4'B 57.8(2)
C2'B O3'B C4'B C5'B -52.6(3)
O3'B C4'B C5'B C6'B 50.3(3)
C4'B C5'B C6'B O1'B -52.8(3)
C5'B C6'B O1'B C2'B 56.3(3)
C6'B O1'B C2'B O3'B -59.7(2)

loop_
_cod_related_entry_id
_cod_related_entry_database
_cod_related_entry_code
1 ChemSpider 24729707
